data_7215013
loop_
_publ_author_name
'Wu, Ya-Pan'
'Li, Dong-Sheng'
'Zhao, Jun'
'Fang, Zi-Fan'
'Dong, Wen-Wen'
'Yang, Guo-Ping'
'Wang, Yao-Yu'

_publ_section_title
;
 Isomeric phenylenediacetates as modular tectons for a series of ZnII/CdII
 coordination polymers incorporating flexible bis(imidazole) co-ligands
;
_journal_issue 14
_journal_name_full CrystEngComm
_journal_page_first 4745
_journal_paper_doi 10.1039/c2ce25076d
_journal_volume 14
_journal_year 2012
_chemical_formula_sum 'C20 H22 N4 O4 Zn'
_chemical_formula_weight 447.79
_chemical_name_systematic
;
?
;
_space_group_IT_number 9
_symmetry_cell_setting monoclinic
_symmetry_space_group_name_Hall 'C -2yc'
_symmetry_space_group_name_H-M 'C 1 c 1'
_atom_sites_solution_hydrogens geom
_atom_sites_solution_primary direct
_atom_sites_solution_secondary difmap
_audit_creation_method SHELXL-97
_cell_angle_alpha 90.00
_cell_angle_beta 103.2430(10)
_cell_angle_gamma 90.00
_cell_formula_units_Z 4
_cell_length_a 7.7981(6)
_cell_length_b 16.0351(14)
_cell_length_c 16.4278(13)
_cell_measurement_temperature 293(2)
_cell_volume 1999.6(3)
_computing_structure_refinement 'SHELXL-97 (Sheldrick, 1997)'
_computing_structure_solution 'SHELXS-97 (Sheldrick, 1990)'
_diffrn_ambient_temperature 293(2)
_diffrn_measured_fraction_theta_full 0.999
_diffrn_measured_fraction_theta_max 0.999
_diffrn_radiation_monochromator graphite
_diffrn_radiation_source 'fine-focus sealed tube'
_diffrn_radiation_type MoK\a
_diffrn_radiation_wavelength 0.71073
_diffrn_reflns_av_R_equivalents 0.0299
_diffrn_reflns_av_sigmaI/netI 0.0496
_diffrn_reflns_limit_h_max 7
_diffrn_reflns_limit_h_min -8
_diffrn_reflns_limit_k_max 18
_diffrn_reflns_limit_k_min -17
_diffrn_reflns_limit_l_max 18
_diffrn_reflns_limit_l_min -11
_diffrn_reflns_number 4703
_diffrn_reflns_theta_full 24.15
_diffrn_reflns_theta_max 24.15
_diffrn_reflns_theta_min 2.54
_exptl_absorpt_coefficient_mu 1.263
_exptl_absorpt_correction_T_max 0.8531
_exptl_absorpt_correction_T_min 0.7032
_exptl_absorpt_correction_type multi-scan
_exptl_crystal_colour colorless
_exptl_crystal_density_diffrn 1.487
_exptl_crystal_density_method 'not measured'
_exptl_crystal_description prism
_exptl_crystal_F_000 928
_exptl_crystal_size_max 0.30
_exptl_crystal_size_mid 0.24
_exptl_crystal_size_min 0.13
_refine_diff_density_max 0.452
_refine_diff_density_min -0.349
_refine_diff_density_rms 0.056
_refine_ls_abs_structure_details 'Flack H D (1983), Acta Cryst. A39, 876-881'
_refine_ls_abs_structure_Flack 0.00(3)
_refine_ls_extinction_method none
_refine_ls_goodness_of_fit_ref 1.029
_refine_ls_hydrogen_treatment constr
_refine_ls_matrix_type full
_refine_ls_number_parameters 263
_refine_ls_number_reflns 2210
_refine_ls_number_restraints 2
_refine_ls_restrained_S_all 1.028
_refine_ls_R_factor_all 0.0459
_refine_ls_R_factor_gt 0.0393
_refine_ls_shift/su_max 0.000
_refine_ls_shift/su_mean 0.000
_refine_ls_structure_factor_coef Fsqd
_refine_ls_weighting_details 'calc w=1/[\s^2^(Fo^2^)+(0.0667P)^2^+0.1960P] where P=(Fo^2^+2Fc^2^)/3'
_refine_ls_weighting_scheme calc
_refine_ls_wR_factor_gt 0.1001
_refine_ls_wR_factor_ref 0.1061
_reflns_number_gt 1975
_reflns_number_total 2210
_reflns_threshold_expression >2sigma(I)
_cod_data_source_file c2ce25076d.txt
_cod_data_source_block 6
_cod_depositor_comments
;
The following automatic conversions were performed:

'_symmetry_cell_setting' value 'Monoclinic' changed to 'monoclinic'
according to
/usr/data/users/saulius/automatic-downloads/retrospective/RSC/lib/dictionaries/cif_core.dic
dictionary named 'cif_core.dic' version 2.4.2 from 2011-04-26.

Automatic conversion script
Id: cif_fix_values 2281 2013-09-26 08:29:07Z andrius 
;
_cod_original_sg_symbol_H-M Cc
_cod_database_code 7215013

loop_
_symmetry_equiv_pos_as_xyz
'x, y, z'
'x, -y, z+1/2'
'x+1/2, y+1/2, z'
'x+1/2, -y+1/2, z+1/2'

loop_
_atom_site_label
_atom_site_type_symbol
_atom_site_fract_x
_atom_site_fract_y
_atom_site_fract_z
_atom_site_U_iso_or_equiv
_atom_site_adp_type
_atom_site_occupancy
_atom_site_symmetry_multiplicity
_atom_site_calc_flag
_atom_site_refinement_flags
Zn1 Zn 1.12709(7) 0.18669(4) 0.44747(6) 0.0453(2) Uani 1 1 d .
O1 O 0.9840(6) 0.2843(4) 0.4090(5) 0.092(2) Uani 1 1 d .
O2 O 0.7675(13) 0.2143(8) 0.3628(13) 0.309(12) Uani 1 1 d .
O3 O -0.0285(8) 0.3676(4) 0.0523(4) 0.097(2) Uani 1 1 d .
O4 O -0.2003(6) 0.2578(3) 0.0347(4) 0.0686(14) Uani 1 1 d .
N1 N 1.0126(6) 0.0855(3) 0.4856(3) 0.0480(12) Uani 1 1 d .
N2 N 0.8233(6) -0.0048(3) 0.5122(3) 0.0500(13) Uani 1 1 d .
N3 N 0.3844(6) -0.0823(3) 0.7755(3) 0.0484(12) Uani 1 1 d .
N4 N 0.2173(6) -0.1321(3) 0.8551(3) 0.0468(12) Uani 1 1 d .
C1 C 0.8498(7) 0.0737(4) 0.4948(4) 0.0491(15) Uani 1 1 d .
H1 H 0.7652 0.1155 0.4896 0.059 Uiso 1 1 calc R
C2 C 1.0905(9) 0.0083(5) 0.4986(5) 0.0628(19) Uani 1 1 d .
H2 H 1.2058 -0.0040 0.4961 0.075 Uiso 1 1 calc R
C3 C 0.9761(10) -0.0456(5) 0.5153(5) 0.0657(19) Uani 1 1 d .
H3 H 0.9967 -0.1019 0.5272 0.079 Uiso 1 1 calc R
C4 C 0.6641(9) -0.0385(4) 0.5353(4) 0.0584(17) Uani 1 1 d .
H4A H 0.6396 -0.0939 0.5118 0.070 Uiso 1 1 calc R
H4B H 0.5638 -0.0032 0.5120 0.070 Uiso 1 1 calc R
C5 C 0.6896(9) -0.0426(4) 0.6290(4) 0.0560(16) Uani 1 1 d .
H5A H 0.7354 0.0104 0.6531 0.067 Uiso 1 1 calc R
H5B H 0.7758 -0.0853 0.6510 0.067 Uiso 1 1 calc R
C6 C 0.5193(9) -0.0618(5) 0.6546(5) 0.0626(18) Uani 1 1 d .
H6A H 0.4315 -0.0205 0.6306 0.075 Uiso 1 1 calc R
H6B H 0.4761 -0.1160 0.6326 0.075 Uiso 1 1 calc R
C7 C 0.5444(8) -0.0621(5) 0.7475(4) 0.0639(18) Uani 1 1 d .
H7A H 0.6350 -0.1024 0.7711 0.077 Uiso 1 1 calc R
H7B H 0.5857 -0.0076 0.7689 0.077 Uiso 1 1 calc R
C8 C 0.3774(8) -0.1310(4) 0.8403(4) 0.0496(15) Uani 1 1 d .
H8 H 0.4729 -0.1606 0.8714 0.060 Uiso 1 1 calc R
C9 C 0.1183(8) -0.0805(4) 0.7952(4) 0.0533(16) Uani 1 1 d .
H9 H -0.0008 -0.0691 0.7895 0.064 Uiso 1 1 calc R
C10 C 0.2177(8) -0.0495(4) 0.7469(4) 0.0545(16) Uani 1 1 d .
H10 H 0.1821 -0.0128 0.7024 0.065 Uiso 1 1 calc R
C11 C 0.8362(9) 0.2775(6) 0.3706(5) 0.070(2) Uani 1 1 d .
C12 C 0.7440(9) 0.3533(5) 0.3265(6) 0.082(3) Uani 1 1 d .
H12A H 0.8148 0.3758 0.2902 0.099 Uiso 1 1 calc R
H12B H 0.7375 0.3954 0.3681 0.099 Uiso 1 1 calc R
C13 C 0.5586(9) 0.3371(4) 0.2744(5) 0.0602(19) Uani 1 1 d .
C14 C 0.5310(11) 0.3045(5) 0.1961(6) 0.076(2) Uani 1 1 d .
H14 H 0.6253 0.2980 0.1708 0.091 Uiso 1 1 calc R
C15 C 0.3583(12) 0.2804(5) 0.1524(5) 0.076(2) Uani 1 1 d .
H15 H 0.3409 0.2575 0.0991 0.091 Uiso 1 1 calc R
C16 C 0.2183(10) 0.2907(4) 0.1885(6) 0.063(2) Uani 1 1 d .
C17 C 0.2500(9) 0.3253(5) 0.2642(6) 0.070(2) Uani 1 1 d .
H17 H 0.1559 0.3338 0.2893 0.084 Uiso 1 1 calc R
C18 C 0.4154(9) 0.3490(5) 0.3069(5) 0.070(2) Uani 1 1 d .
H18 H 0.4297 0.3738 0.3592 0.084 Uiso 1 1 calc R
C19 C 0.0411(11) 0.2565(6) 0.1496(7) 0.098(3) Uani 1 1 d .
H19A H -0.0306 0.2597 0.1906 0.118 Uiso 1 1 calc R
H19B H 0.0548 0.1979 0.1378 0.118 Uiso 1 1 calc R
C20 C -0.0612(10) 0.2983(4) 0.0687(5) 0.0492(17) Uani 1 1 d .

loop_
_atom_site_aniso_label
_atom_site_aniso_U_11
_atom_site_aniso_U_22
_atom_site_aniso_U_33
_atom_site_aniso_U_23
_atom_site_aniso_U_13
_atom_site_aniso_U_12
Zn1 0.0340(3) 0.0516(4) 0.0499(4) -0.0033(4) 0.0087(2) -0.0010(4)
O1 0.047(3) 0.070(3) 0.142(6) 0.013(4) -0.015(3) 0.006(2)
O2 0.105(7) 0.175(10) 0.53(3) 0.213(15) -0.160(11) -0.054(7)
O3 0.081(4) 0.077(4) 0.109(5) 0.035(3) -0.026(3) -0.020(3)
O4 0.049(3) 0.070(3) 0.073(3) 0.010(3) -0.015(2) -0.012(2)
N1 0.041(3) 0.053(3) 0.051(3) 0.004(3) 0.013(2) 0.007(2)
N2 0.055(3) 0.050(3) 0.048(3) -0.002(2) 0.019(3) -0.006(2)
N3 0.048(3) 0.056(3) 0.045(3) -0.006(2) 0.017(2) -0.010(2)
N4 0.044(3) 0.053(3) 0.045(3) -0.001(2) 0.014(2) 0.005(2)
C1 0.039(3) 0.055(4) 0.056(4) 0.000(3) 0.014(3) -0.002(3)
C2 0.055(4) 0.077(5) 0.063(5) 0.016(4) 0.028(4) 0.017(4)
C3 0.076(5) 0.057(4) 0.074(5) 0.014(4) 0.039(4) 0.019(4)
C4 0.064(4) 0.055(4) 0.062(4) -0.005(3) 0.026(3) -0.015(3)
C5 0.060(4) 0.058(4) 0.052(4) 0.002(3) 0.018(3) -0.003(3)
C6 0.063(4) 0.071(5) 0.059(4) 0.006(4) 0.024(3) -0.013(4)
C7 0.055(4) 0.086(5) 0.056(4) 0.004(4) 0.022(3) -0.015(4)
C8 0.046(3) 0.062(4) 0.043(4) 0.000(3) 0.013(3) 0.001(3)
C9 0.044(3) 0.070(4) 0.045(4) 0.002(3) 0.008(3) 0.014(3)
C10 0.062(4) 0.053(4) 0.048(4) 0.008(3) 0.012(3) 0.010(3)
C11 0.044(4) 0.077(5) 0.080(5) 0.018(4) -0.006(4) -0.031(4)
C12 0.047(4) 0.070(5) 0.114(7) 0.008(5) -0.014(4) -0.004(4)
C13 0.045(4) 0.054(4) 0.073(5) 0.010(4) -0.003(4) 0.003(3)
C14 0.065(5) 0.087(6) 0.078(6) 0.022(5) 0.020(4) 0.015(4)
C15 0.105(7) 0.068(5) 0.045(4) 0.011(4) -0.004(4) 0.013(4)
C16 0.053(4) 0.043(4) 0.081(6) 0.023(4) -0.010(4) -0.001(3)
C17 0.045(4) 0.077(5) 0.088(7) 0.021(5) 0.013(4) 0.004(3)
C18 0.059(4) 0.073(5) 0.068(5) -0.006(4) -0.006(4) 0.013(4)
C19 0.078(5) 0.073(5) 0.113(8) 0.032(5) -0.041(5) -0.014(4)
C20 0.050(4) 0.034(4) 0.052(4) -0.007(3) -0.012(3) -0.001(3)

loop_
_atom_type_symbol
_atom_type_description
_atom_type_scat_dispersion_real
_atom_type_scat_dispersion_imag
_atom_type_scat_source
C C 0.0033 0.0016 'International Tables Vol C Tables 4.2.6.8 and 6.1.1.4'
H H 0.0000 0.0000 'International Tables Vol C Tables 4.2.6.8 and 6.1.1.4'
N N 0.0061 0.0033 'International Tables Vol C Tables 4.2.6.8 and 6.1.1.4'
O O 0.0106 0.0060 'International Tables Vol C Tables 4.2.6.8 and 6.1.1.4'
Zn Zn 0.2839 1.4301 'International Tables Vol C Tables 4.2.6.8 and 6.1.1.4'

loop_
_geom_angle_atom_site_label_1
_geom_angle_atom_site_label_2
_geom_angle_atom_site_label_3
_geom_angle
_geom_angle_site_symmetry_1
_geom_angle_site_symmetry_3
O1 Zn1 O4 96.9(3) . 4_655
O1 Zn1 N4 112.3(3) . 2_654
O4 Zn1 N4 116.9(2) 4_655 2_654
O1 Zn1 N1 119.1(2) . .
O4 Zn1 N1 114.8(2) 4_655 .
N4 Zn1 N1 98.0(2) 2_654 .
C11 O1 Zn1 121.1(6) . .
C20 O4 Zn1 117.7(5) . 4_354
C1 N1 C2 104.7(5) . .
C1 N1 Zn1 130.7(4) . .
C2 N1 Zn1 124.1(4) . .
C1 N2 C3 106.9(5) . .
C1 N2 C4 125.9(5) . .
C3 N2 C4 126.7(6) . .
C8 N3 C10 106.7(5) . .
C8 N3 C7 125.2(5) . .
C10 N3 C7 127.8(6) . .
C8 N4 C9 105.0(5) . .
C8 N4 Zn1 130.6(4) . 2_455
C9 N4 Zn1 124.3(4) . 2_455
N2 C1 N1 111.3(5) . .
N2 C1 H1 124.4 . .
N1 C1 H1 124.4 . .
C3 C2 N1 109.1(6) . .
C3 C2 H2 125.5 . .
N1 C2 H2 125.5 . .
C2 C3 N2 108.0(6) . .
C2 C3 H3 126.0 . .
N2 C3 H3 126.0 . .
N2 C4 C5 110.8(5) . .
N2 C4 H4A 109.5 . .
C5 C4 H4A 109.5 . .
N2 C4 H4B 109.5 . .
C5 C4 H4B 109.5 . .
H4A C4 H4B 108.1 . .
C4 C5 C6 112.0(6) . .
C4 C5 H5A 109.2 . .
C6 C5 H5A 109.2 . .
C4 C5 H5B 109.2 . .
C6 C5 H5B 109.2 . .
H5A C5 H5B 107.9 . .
C7 C6 C5 111.5(6) . .
C7 C6 H6A 109.3 . .
C5 C6 H6A 109.3 . .
C7 C6 H6B 109.3 . .
C5 C6 H6B 109.3 . .
H6A C6 H6B 108.0 . .
N3 C7 C6 113.6(6) . .
N3 C7 H7A 108.8 . .
C6 C7 H7A 108.8 . .
N3 C7 H7B 108.8 . .
C6 C7 H7B 108.8 . .
H7A C7 H7B 107.7 . .
N4 C8 N3 111.5(5) . .
N4 C8 H8 124.2 . .
N3 C8 H8 124.2 . .
C10 C9 N4 110.1(5) . .
C10 C9 H9 124.9 . .
N4 C9 H9 124.9 . .
C9 C10 N3 106.7(6) . .
C9 C10 H10 126.7 . .
N3 C10 H10 126.7 . .
O2 C11 O1 121.0(9) . .
O2 C11 C12 120.1(7) . .
O1 C11 C12 118.7(7) . .
C11 C12 C13 114.8(6) . .
C11 C12 H12A 108.6 . .
C13 C12 H12A 108.6 . .
C11 C12 H12B 108.6 . .
C13 C12 H12B 108.6 . .
H12A C12 H12B 107.6 . .
C14 C13 C18 117.4(7) . .
C14 C13 C12 121.4(8) . .
C18 C13 C12 121.0(7) . .
C13 C14 C15 120.5(8) . .
C13 C14 H14 119.8 . .
C15 C14 H14 119.8 . .
C16 C15 C14 120.3(8) . .
C16 C15 H15 119.8 . .
C14 C15 H15 119.8 . .
C17 C16 C15 117.4(7) . .
C17 C16 C19 120.6(9) . .
C15 C16 C19 121.7(9) . .
C16 C17 C18 122.9(8) . .
C16 C17 H17 118.5 . .
C18 C17 H17 118.5 . .
C13 C18 C17 121.5(8) . .
C13 C18 H18 119.3 . .
C17 C18 H18 119.3 . .
C16 C19 C20 117.2(7) . .
C16 C19 H19A 108.0 . .
C20 C19 H19A 108.0 . .
C16 C19 H19B 108.0 . .
C20 C19 H19B 108.0 . .
H19A C19 H19B 107.2 . .
O3 C20 O4 125.6(7) . .
O3 C20 C19 120.6(7) . .
O4 C20 C19 112.1(6) . .

loop_
_geom_bond_atom_site_label_1
_geom_bond_atom_site_label_2
_geom_bond_distance
_geom_bond_site_symmetry_2
Zn1 O1 1.941(5) .
Zn1 O4 1.943(5) 4_655
Zn1 N4 2.012(5) 2_654
Zn1 N1 2.019(5) .
O1 C11 1.186(8) .
O2 C11 1.140(12) .
O3 C20 1.185(9) .
O4 C20 1.277(9) .
O4 Zn1 1.943(5) 4_354
N1 C1 1.326(7) .
N1 C2 1.375(8) .
N2 C1 1.318(8) .
N2 C3 1.350(8) .
N2 C4 1.481(7) .
N3 C8 1.332(8) .
N3 C10 1.381(8) .
N3 C7 1.461(8) .
N4 C8 1.326(7) .
N4 C9 1.379(8) .
N4 Zn1 2.012(5) 2_455
C1 H1 0.9300 .
C2 C3 1.315(10) .
C2 H2 0.9300 .
C3 H3 0.9300 .
C4 C5 1.508(10) .
C4 H4A 0.9700 .
C4 H4B 0.9700 .
C5 C6 1.514(9) .
C5 H5A 0.9700 .
C5 H5B 0.9700 .
C6 C7 1.494(10) .
C6 H6A 0.9700 .
C6 H6B 0.9700 .
C7 H7A 0.9700 .
C7 H7B 0.9700 .
C8 H8 0.9300 .
C9 C10 1.327(9) .
C9 H9 0.9300 .
C10 H10 0.9300 .
C11 C12 1.509(12) .
C12 C13 1.524(10) .
C12 H12A 0.9700 .
C12 H12B 0.9700 .
C13 C14 1.359(12) .
C13 C18 1.357(10) .
C14 C15 1.427(12) .
C14 H14 0.9300 .
C15 C16 1.366(11) .
C15 H15 0.9300 .
C16 C17 1.333(12) .
C16 C19 1.488(10) .
C17 C18 1.373(10) .
C17 H17 0.9300 .
C18 H18 0.9300 .
C19 C20 1.539(11) .
C19 H19A 0.9700 .
C19 H19B 0.9700 .

loop_
_geom_torsion_atom_site_label_1
_geom_torsion_atom_site_label_2
_geom_torsion_atom_site_label_3
_geom_torsion_atom_site_label_4
_geom_torsion
_geom_torsion_site_symmetry_1
O4 Zn1 O1 C11 -159.7(8) 4_655
N4 Zn1 O1 C11 77.5(8) 2_654
N1 Zn1 O1 C11 -36.2(9) .
O1 Zn1 N1 C1 -4.9(7) .
O4 Zn1 N1 C1 109.3(6) 4_655
N4 Zn1 N1 C1 -126.1(6) 2_654
O1 Zn1 N1 C2 167.0(6) .
O4 Zn1 N1 C2 -78.9(6) 4_655
N4 Zn1 N1 C2 45.8(6) 2_654
C3 N2 C1 N1 0.7(7) .
C4 N2 C1 N1 173.0(6) .
C2 N1 C1 N2 -0.2(7) .
Zn1 N1 C1 N2 172.9(4) .
C1 N1 C2 C3 -0.5(8) .
Zn1 N1 C2 C3 -174.1(5) .
N1 C2 C3 N2 0.9(9) .
C1 N2 C3 C2 -1.0(8) .
C4 N2 C3 C2 -173.2(6) .
C1 N2 C4 C5 -94.8(8) .
C3 N2 C4 C5 76.0(8) .
N2 C4 C5 C6 169.7(6) .
C4 C5 C6 C7 -177.5(7) .
C8 N3 C7 C6 139.4(7) .
C10 N3 C7 C6 -47.7(10) .
C5 C6 C7 N3 -178.7(6) .
C9 N4 C8 N3 0.0(7) .
Zn1 N4 C8 N3 -175.5(4) 2_455
C10 N3 C8 N4 0.3(7) .
C7 N3 C8 N4 174.5(6) .
C8 N4 C9 C10 -0.4(7) .
Zn1 N4 C9 C10 175.5(5) 2_455
N4 C9 C10 N3 0.6(7) .
C8 N3 C10 C9 -0.6(7) .
C7 N3 C10 C9 -174.5(6) .
Zn1 O1 C11 O2 9(2) .
Zn1 O1 C11 C12 -166.9(7) .
O2 C11 C12 C13 0.8(19) .
O1 C11 C12 C13 176.3(9) .
C11 C12 C13 C14 -81.3(10) .
C11 C12 C13 C18 93.9(10) .
C18 C13 C14 C15 -3.1(11) .
C12 C13 C14 C15 172.3(7) .
C13 C14 C15 C16 0.8(12) .
C14 C15 C16 C17 1.3(11) .
C14 C15 C16 C19 -172.0(7) .
C15 C16 C17 C18 -1.2(11) .
C19 C16 C17 C18 172.2(7) .
C14 C13 C18 C17 3.2(12) .
C12 C13 C18 C17 -172.1(7) .
C16 C17 C18 C13 -1.1(12) .
C17 C16 C19 C20 116.4(9) .
C15 C16 C19 C20 -70.4(11) .
Zn1 O4 C20 O3 0.8(11) 4_354
Zn1 O4 C20 C19 166.2(6) 4_354
C16 C19 C20 O3 -22.3(14) .
C16 C19 C20 O4 171.5(9) .
